data_2227006
loop_
_publ_author_name
'Liu, Ling-Li'

_publ_section_title
;
 Piperazine-1,4-diium 2-(carboxymethyl)-2-hydroxybutanedioate
 monohydrate
;
_journal_coeditor_code LH5096
_journal_issue 8
_journal_name_full 'Acta Crystallographica Section E'
_journal_page_first o2191
_journal_paper_doi 10.1107/S1600536810030151
_journal_volume 66
_journal_year 2010
_chemical_formula_iupac 'C4 H12 N2 2+, C6 H6 O7 2-, H2 O'
_chemical_formula_moiety 'C4 H12 N2 2+, C6 H6 O7 2-, H2 O'
_chemical_formula_sum 'C10 H20 N2 O8'
_chemical_formula_weight 296.28
_chemical_name_systematic
;
Piperazine-1,4-diium 2-(carboxymethyl)-2-hydroxybutanedioate monohydrate
;
_space_group_IT_number 7
_symmetry_cell_setting monoclinic
_symmetry_space_group_name_Hall 'P -2yac'
_symmetry_space_group_name_H-M 'P 1 n 1'
_atom_sites_solution_hydrogens geom
_atom_sites_solution_primary direct
_atom_sites_solution_secondary difmap
_audit_creation_method SHELXL-97
_cell_angle_alpha 90.00
_cell_angle_beta 112.047(2)
_cell_angle_gamma 90.00
_cell_formula_units_Z 2
_cell_length_a 9.2055(12)
_cell_length_b 6.8314(9)
_cell_length_c 11.2443(14)
_cell_measurement_reflns_used 3551
_cell_measurement_temperature 298(2)
_cell_measurement_theta_max 28.23
_cell_measurement_theta_min 2.39
_cell_volume 655.41(15)
_computing_cell_refinement 'SAINT (Bruker, 2001)'
_computing_data_collection 'SMART (Bruker, 2001)'
_computing_data_reduction 'SAINT (Bruker, 2001)'
_computing_molecular_graphics 'PLATON (Spek, 2009)'
_computing_publication_material 'PLATON (Spek, 2009)'
_computing_structure_refinement 'SHELXL97 (Sheldrick,2008)'
_computing_structure_solution 'SHELXS97 (Sheldrick,2008)'
_diffrn_ambient_temperature 298(2)
_diffrn_measured_fraction_theta_full 0.989
_diffrn_measured_fraction_theta_max 0.989
_diffrn_measurement_device_type 'Bruker SMART APEX CCD area-detector'
_diffrn_measurement_method '0.3\% wide \w exposures'
_diffrn_radiation_monochromator graphite
_diffrn_radiation_source 'fine focus sealed Siemens Mo tube'
_diffrn_radiation_type 'Mo k\a'
_diffrn_radiation_wavelength 0.71073
_diffrn_reflns_av_R_equivalents 0.0883
_diffrn_reflns_av_sigmaI/netI 0.0529
_diffrn_reflns_limit_h_max 12
_diffrn_reflns_limit_h_min -12
_diffrn_reflns_limit_k_max 7
_diffrn_reflns_limit_k_min -9
_diffrn_reflns_limit_l_max 14
_diffrn_reflns_limit_l_min -11
_diffrn_reflns_number 4284
_diffrn_reflns_theta_full 28.24
_diffrn_reflns_theta_max 28.24
_diffrn_reflns_theta_min 2.45
_exptl_absorpt_coefficient_mu 0.130
_exptl_absorpt_correction_T_max 0.9871
_exptl_absorpt_correction_T_min 0.9644
_exptl_absorpt_correction_type multi-scan
_exptl_absorpt_process_details '(SADABS; Sheldrick, 1996)'
_exptl_crystal_colour colorless
_exptl_crystal_density_diffrn 1.501
_exptl_crystal_density_method 'not measured'
_exptl_crystal_description block
_exptl_crystal_F_000 316
_exptl_crystal_size_max 0.20
_exptl_crystal_size_mid 0.10
_exptl_crystal_size_min 0.10
_refine_diff_density_max 0.343
_refine_diff_density_min -0.492
_refine_ls_extinction_method none
_refine_ls_goodness_of_fit_ref 0.843
_refine_ls_hydrogen_treatment mixed
_refine_ls_matrix_type full
_refine_ls_number_parameters 205
_refine_ls_number_reflns 1605
_refine_ls_number_restraints 15
_refine_ls_restrained_S_all 0.839
_refine_ls_R_factor_all 0.0448
_refine_ls_R_factor_gt 0.0447
_refine_ls_shift/su_max 0.000
_refine_ls_shift/su_mean 0.000
_refine_ls_structure_factor_coef Fsqd
_refine_ls_weighting_details 'calc w=1/[\s^2^(Fo^2^)+(0.1299P)^2^+0.0532P] where P=(Fo^2^+2Fc^2^)/3'
_refine_ls_weighting_scheme calc
_refine_ls_wR_factor_gt 0.1242
_refine_ls_wR_factor_ref 0.1243
_reflns_number_gt 1597
_reflns_number_total 1605
_reflns_threshold_expression I>2\s(I)
_cod_data_source_file lh5096.cif
_cod_data_source_block I
_cod_original_sg_symbol_H-M 'P n'
_cod_database_code 2227006
_cod_database_fobs_code 2227006

loop_
_symmetry_equiv_pos_as_xyz
'x, y, z'
'x+1/2, -y, z+1/2'

loop_
_atom_site_type_symbol
_atom_site_label
_atom_site_fract_x
_atom_site_fract_y
_atom_site_fract_z
_atom_site_U_iso_or_equiv
_atom_site_adp_type
_atom_site_calc_flag
_atom_site_refinement_flags
_atom_site_occupancy
_atom_site_disorder_assembly
_atom_site_disorder_group
C C1 -0.0340(3) 0.4003(3) -0.1528(2) 0.0297(4) Uani d . 1 . .
H H1C -0.0235 0.4467 -0.2307 0.036 Uiso calc R 1 . .
H H1D -0.0636 0.5106 -0.1124 0.036 Uiso calc R 1 . .
C C2 -0.1605(3) 0.2459(4) -0.1861(3) 0.0332(5) Uani d . 1 . .
H H2C -0.1796 0.2105 -0.1097 0.040 Uiso calc R 1 . .
H H2D -0.2570 0.2982 -0.2484 0.040 Uiso calc R 1 . .
C C3 0.0376(3) -0.0130(3) -0.1483(2) 0.0305(5) Uani d . 1 . .
H H3A 0.0673 -0.1265 -0.1859 0.037 Uiso calc R 1 . .
H H3B 0.0251 -0.0540 -0.0701 0.037 Uiso calc R 1 . .
C C4 0.1648(3) 0.1419(4) -0.1174(2) 0.0303(5) Uani d . 1 . .
H H4A 0.2618 0.0903 -0.0553 0.036 Uiso calc R 1 . .
H H4B 0.1826 0.1754 -0.1946 0.036 Uiso calc R 1 . .
C C5 0.0510(2) 0.2958(3) 0.2147(2) 0.0246(4) Uani d . 1 . .
C C6 0.0104(3) 0.2231(3) 0.3269(2) 0.0265(4) Uani d . 1 . .
H H6A 0.0993 0.1501 0.3846 0.032 Uiso calc R 1 . .
H H6B -0.0768 0.1325 0.2937 0.032 Uiso calc R 1 . .
C C7 -0.0330(2) 0.3809(3) 0.40527(19) 0.0199(4) Uani d . 1 . .
C C8 0.1144(3) 0.4982(3) 0.4852(2) 0.0262(4) Uani d . 1 . .
H H8A 0.1838 0.4157 0.5529 0.031 Uiso calc R 1 . .
H H8B 0.1697 0.5375 0.4307 0.031 Uiso calc R 1 . .
C C9 0.0719(3) 0.6782(3) 0.5437(2) 0.0252(4) Uani d . 1 . .
C C10 -0.0977(2) 0.2788(3) 0.49726(19) 0.0214(4) Uani d . 1 . .
N N1 0.1189(2) 0.3207(3) -0.06442(18) 0.0258(4) Uani d D 1 . .
H H1A 0.194(3) 0.403(4) -0.044(4) 0.031 Uiso d D 1 . .
H H1B 0.121(4) 0.286(5) 0.010(2) 0.031 Uiso d D 1 . .
N N2 -0.1133(2) 0.0681(3) -0.23994(18) 0.0265(4) Uani d D 1 . .
H H2A -0.094(4) 0.085(6) -0.308(3) 0.032 Uiso d D 1 . .
H H2B -0.183(4) -0.019(4) -0.248(4) 0.032 Uiso d D 1 . .
O O1 0.1237(2) 0.1775(3) 0.17088(18) 0.0372(5) Uani d . 1 . .
O O2 0.0071(3) 0.4609(3) 0.1684(2) 0.0461(6) Uani d . 1 . .
O O3 -0.1506(2) 0.5083(3) 0.32461(16) 0.0297(4) Uani d D 1 . .
H H3C -0.122(5) 0.535(7) 0.261(4) 0.045 Uiso d D 1 . .
O O4 -0.2272(2) 0.3241(2) 0.49788(19) 0.0315(4) Uani d . 1 . .
O O5 -0.0096(2) 0.1479(3) 0.56970(16) 0.0303(4) Uani d . 1 . .
O O6 0.1374(3) 0.8387(3) 0.5218(2) 0.0423(5) Uani d D 1 . .
H H6C 0.102(6) 0.942(6) 0.547(5) 0.063 Uiso d D 1 . .
O O7 -0.0127(3) 0.6765(3) 0.60374(19) 0.0368(4) Uani d . 1 . .
O O8 -0.0953(5) 0.8366(6) 0.0753(6) 0.0923(14) Uani d D 1 . .
H H8C -0.032(9) 0.739(7) 0.107(10) 0.139 Uiso d D 1 . .
H H8D -0.039(10) 0.938(7) 0.114(9) 0.139 Uiso d D 1 . .

loop_
_atom_site_aniso_label
_atom_site_aniso_U_11
_atom_site_aniso_U_22
_atom_site_aniso_U_33
_atom_site_aniso_U_12
_atom_site_aniso_U_13
_atom_site_aniso_U_23
C1 0.0348(10) 0.0246(10) 0.0330(11) 0.0013(9) 0.0165(8) -0.0009(8)
C2 0.0289(10) 0.0379(12) 0.0375(12) 0.0018(9) 0.0177(9) -0.0036(10)
C3 0.0352(11) 0.0250(10) 0.0302(10) -0.0009(8) 0.0112(9) 0.0010(8)
C4 0.0260(9) 0.0318(11) 0.0322(11) -0.0007(8) 0.0097(8) -0.0022(9)
C5 0.0272(9) 0.0293(9) 0.0195(8) 0.0015(8) 0.0112(7) 0.0005(7)
C6 0.0391(11) 0.0221(9) 0.0259(10) 0.0037(8) 0.0211(9) 0.0018(7)
C7 0.0229(8) 0.0193(8) 0.0203(8) 0.0014(7) 0.0115(7) 0.0013(6)
C8 0.0240(8) 0.0227(8) 0.0351(10) -0.0027(7) 0.0147(7) -0.0024(8)
C9 0.0276(10) 0.0238(9) 0.0252(10) -0.0019(7) 0.0110(8) -0.0007(7)
C10 0.0294(9) 0.0171(8) 0.0213(8) -0.0024(7) 0.0138(7) -0.0031(6)
N1 0.0304(9) 0.0286(9) 0.0215(8) -0.0066(7) 0.0132(7) -0.0017(6)
N2 0.0295(8) 0.0292(9) 0.0225(8) -0.0087(7) 0.0116(7) -0.0001(7)
O1 0.0466(10) 0.0427(10) 0.0324(9) 0.0174(8) 0.0264(8) 0.0075(7)
O2 0.0781(16) 0.0326(9) 0.0428(11) 0.0132(10) 0.0402(11) 0.0136(8)
O3 0.0319(7) 0.0340(8) 0.0255(7) 0.0119(6) 0.0134(6) 0.0082(6)
O4 0.0296(8) 0.0290(8) 0.0442(10) 0.0006(6) 0.0234(7) 0.0021(7)
O5 0.0422(9) 0.0269(7) 0.0294(8) 0.0073(6) 0.0220(7) 0.0057(6)
O6 0.0593(12) 0.0196(8) 0.0672(14) -0.0016(7) 0.0456(12) -0.0006(7)
O7 0.0514(11) 0.0315(9) 0.0396(10) -0.0068(7) 0.0307(9) -0.0060(6)
O8 0.076(2) 0.0599(19) 0.123(4) -0.0029(17) 0.017(2) 0.014(2)

loop_
_atom_type_symbol
_atom_type_description
_atom_type_scat_dispersion_real
_atom_type_scat_dispersion_imag
_atom_type_scat_source
C C 0.0033 0.0000 'International Tables Vol C Tables 4.2.6.8 and 6.1.1.4'
H H 0.0000 0.0000 'International Tables Vol C Tables 4.2.6.8 and 6.1.1.4'
N N 0.0061 0.0000 'International Tables Vol C Tables 4.2.6.8 and 6.1.1.4'
O O 0.0106 0.0000 'International Tables Vol C Tables 4.2.6.8 and 6.1.1.4'

loop_
_geom_angle_atom_site_label_1
_geom_angle_atom_site_label_2
_geom_angle_atom_site_label_3
_geom_angle_site_symmetry_1
_geom_angle_site_symmetry_3
_geom_angle
_geom_angle_publ_flag
N1 C1 C2 . . 110.99(19) ?
N1 C1 H1C . . 109.4 ?
C2 C1 H1C . . 109.4 ?
N1 C1 H1D . . 109.4 ?
C2 C1 H1D . . 109.4 ?
H1C C1 H1D . . 108.0 ?
N2 C2 C1 . . 110.75(19) ?
N2 C2 H2C . . 109.5 ?
C1 C2 H2C . . 109.5 ?
N2 C2 H2D . . 109.5 ?
C1 C2 H2D . . 109.5 ?
H2C C2 H2D . . 108.1 ?
N2 C3 C4 . . 109.71(19) ?
N2 C3 H3A . . 109.7 ?
C4 C3 H3A . . 109.7 ?
N2 C3 H3B . . 109.7 ?
C4 C3 H3B . . 109.7 ?
H3A C3 H3B . . 108.2 ?
N1 C4 C3 . . 110.68(19) ?
N1 C4 H4A . . 109.5 ?
C3 C4 H4A . . 109.5 ?
N1 C4 H4B . . 109.5 ?
C3 C4 H4B . . 109.5 ?
H4A C4 H4B . . 108.1 ?
O2 C5 O1 . . 123.7(2) ?
O2 C5 C6 . . 119.9(2) ?
O1 C5 C6 . . 116.4(2) ?
C5 C6 C7 . . 116.23(18) ?
C5 C6 H6A . . 108.2 ?
C7 C6 H6A . . 108.2 ?
C5 C6 H6B . . 108.2 ?
C7 C6 H6B . . 108.2 ?
H6A C6 H6B . . 107.4 ?
O3 C7 C6 . . 111.33(17) ?
O3 C7 C10 . . 108.20(17) ?
C6 C7 C10 . . 108.45(16) ?
O3 C7 C8 . . 110.29(17) ?
C6 C7 C8 . . 109.76(16) ?
C10 C7 C8 . . 108.75(16) ?
C9 C8 C7 . . 111.19(18) ?
C9 C8 H8A . . 109.4 ?
C7 C8 H8A . . 109.4 ?
C9 C8 H8B . . 109.4 ?
C7 C8 H8B . . 109.4 ?
H8A C8 H8B . . 108.0 ?
O7 C9 O6 . . 123.3(2) ?
O7 C9 C8 . . 124.2(2) ?
O6 C9 C8 . . 112.56(19) ?
O4 C10 O5 . . 123.8(2) ?
O4 C10 C7 . . 120.53(19) ?
O5 C10 C7 . . 115.69(18) ?
C4 N1 C1 . . 111.87(18) ?
C4 N1 H1A . . 109(2) ?
C1 N1 H1A . . 114(2) ?
C4 N1 H1B . . 105(2) ?
C1 N1 H1B . . 115(2) ?
H1A N1 H1B . . 102(4) ?
C3 N2 C2 . . 111.07(18) ?
C3 N2 H2A . . 103(2) ?
C2 N2 H2A . . 116(3) ?
C3 N2 H2B . . 107(3) ?
C2 N2 H2B . . 107(3) ?
H2A N2 H2B . . 113(4) ?
C7 O3 H3C . . 105(3) ?
C9 O6 H6C . . 111(4) ?
H8C O8 H8D . . 103(5) ?

loop_
_geom_bond_atom_site_label_1
_geom_bond_atom_site_label_2
_geom_bond_site_symmetry_2
_geom_bond_distance
_geom_bond_publ_flag
C1 N1 . 1.488(3) ?
C1 C2 . 1.510(3) ?
C1 H1C . 0.9700 ?
C1 H1D . 0.9700 ?
C2 N2 . 1.492(3) ?
C2 H2C . 0.9700 ?
C2 H2D . 0.9700 ?
C3 N2 . 1.491(3) ?
C3 C4 . 1.519(3) ?
C3 H3A . 0.9700 ?
C3 H3B . 0.9700 ?
C4 N1 . 1.488(3) ?
C4 H4A . 0.9700 ?
C4 H4B . 0.9700 ?
C5 O2 . 1.244(3) ?
C5 O1 . 1.262(3) ?
C5 C6 . 1.527(3) ?
C6 C7 . 1.537(3) ?
C6 H6A . 0.9700 ?
C6 H6B . 0.9700 ?
C7 O3 . 1.420(2) ?
C7 C10 . 1.540(3) ?
C7 C8 . 1.541(3) ?
C8 C9 . 1.514(3) ?
C8 H8A . 0.9700 ?
C8 H8B . 0.9700 ?
C9 O7 . 1.207(3) ?
C9 O6 . 1.318(3) ?
C10 O4 . 1.235(3) ?
C10 O5 . 1.274(3) ?
N1 H1A . 0.85(2) ?
N1 H1B . 0.86(2) ?
N2 H2A . 0.86(2) ?
N2 H2B . 0.86(2) ?
O3 H3C . 0.87(3) ?
O6 H6C . 0.87(3) ?
O8 H8C . 0.87(8) ?
O8 H8D . 0.87(8) ?

loop_
_geom_hbond_atom_site_label_D
_geom_hbond_atom_site_label_H
_geom_hbond_atom_site_label_A
_geom_hbond_site_symmetry_A
_geom_hbond_distance_DH
_geom_hbond_distance_HA
_geom_hbond_distance_DA
_geom_hbond_angle_DHA
_geom_hbond_publ_flag
N1 H1A O3 2_564 0.85(2) 2.48(3) 3.068(3) 126(3) yes
N1 H1A O4 2_564 0.85(2) 1.99(3) 2.764(3) 150(3) yes
N1 H1B O1 . 0.86(2) 1.95(2) 2.806(3) 174(4) yes
N2 H2A O5 1_554 0.86(2) 1.86(2) 2.706(2) 167(4) yes
N2 H2B O1 2_454 0.86(2) 1.99(2) 2.804(3) 159(4) yes
O3 H3C O2 . 0.87(3) 1.92(4) 2.685(3) 147(4) yes
O6 H6C O5 1_565 0.87(3) 1.82(3) 2.671(3) 167(5) yes
O8 H8C O2 . 0.87(8) 2.00(4) 2.798(4) 151(8) yes
O8 H8D O1 1_565 0.87(8) 2.15(4) 3.003(5) 165(10) yes
C1 H1C O7 1_554 0.97 2.47 3.391(3) 159.4 yes
C3 H3A O7 1_544 0.97 2.58 3.394(3) 141.9 yes
C3 H3B O8 1_545 0.97 2.41 3.344(7) 160.9 yes
C4 H4B O5 1_554 0.97 2.58 3.274(3) 128.4 yes
C6 H6A O6 1_545 0.97 2.57 3.338(3) 135.8 yes

loop_
_geom_torsion_atom_site_label_1
_geom_torsion_atom_site_label_2
_geom_torsion_atom_site_label_3
_geom_torsion_atom_site_label_4
_geom_torsion_site_symmetry_1
_geom_torsion_site_symmetry_2
_geom_torsion_site_symmetry_3
_geom_torsion_site_symmetry_4
_geom_torsion
_geom_torsion_publ_flag
N1 C1 C2 N2 . . . . -55.1(3) ?
N2 C3 C4 N1 . . . . 57.1(3) ?
O2 C5 C6 C7 . . . . -20.1(3) ?
O1 C5 C6 C7 . . . . 162.6(2) ?
C5 C6 C7 O3 . . . . 51.2(3) ?
C5 C6 C7 C10 . . . . 170.11(18) ?
C5 C6 C7 C8 . . . . -71.2(2) ?
O3 C7 C8 C9 . . . . 46.2(2) ?
C6 C7 C8 C9 . . . . 169.19(18) ?
C10 C7 C8 C9 . . . . -72.3(2) ?
C7 C8 C9 O7 . . . . 50.3(3) ?
C7 C8 C9 O6 . . . . -129.7(2) ?
O3 C7 C10 O4 . . . . -4.9(3) ?
C6 C7 C10 O4 . . . . -125.8(2) ?
C8 C7 C10 O4 . . . . 114.9(2) ?
O3 C7 C10 O5 . . . . 174.87(17) ?
C6 C7 C10 O5 . . . . 54.0(2) ?
C8 C7 C10 O5 . . . . -65.3(2) ?
C3 C4 N1 C1 . . . . -56.1(2) ?
C2 C1 N1 C4 . . . . 55.0(2) ?
C4 C3 N2 C2 . . . . -58.1(2) ?
C1 C2 N2 C3 . . . . 57.4(3) ?

loop_
_cod_related_entry_id
_cod_related_entry_database
_cod_related_entry_code
1 ChemSpider 19978517
